data_1574231
loop_
_publ_author_name
'Ka\'zmierczak, Marcin'
'Weselski, Marek'
'Siczek, Mi\/losz'
'Wolny, Juliusz A.'
'Sch\"unemann, Volker'
'Bronisz, Robert'

_publ_section_title
;
 [2 + 2] Photocyclization converts thermally induced spin crossover effect
 into &#x201C;hidden hysteresis&#x201D; one
;
_journal_issue 18
_journal_name_full 'Chemical Science'
_journal_page_first 7884
_journal_page_last 7893
_journal_paper_doi 10.1039/D4SC05587J
_journal_volume 16
_journal_year 2025
_chemical_formula_moiety 'C66 H48 Fe N24 O12, 2(B F4), 4(C2 H3 N)'
_chemical_formula_sum 'C74 H60 B2 F8 Fe N28 O12'
_chemical_formula_weight 1762.97
_space_group_crystal_system triclinic
_space_group_IT_number 2
_space_group_name_Hall '-P 1'
_space_group_name_H-M_alt 'P -1'
_atom_sites_solution_hydrogens geom
_audit_creation_date 2024-04-19
_audit_creation_method
;
Olex2 1.5
(compiled 2023.08.24 svn.re1ec1418 for OlexSys, GUI svn.r6817)
;
_audit_update_record
;
2024-06-13 deposited with the CCDC.	2025-03-25 downloaded from the CCDC.
;
_cell_angle_alpha 81.53(3)
_cell_angle_beta 82.54(3)
_cell_angle_gamma 68.41(2)
_cell_formula_units_Z 1
_cell_length_a 10.710(2)
_cell_length_b 12.918(3)
_cell_length_c 14.735(4)
_cell_measurement_reflns_used 23625
_cell_measurement_temperature 80(2)
_cell_measurement_theta_max 49.4980
_cell_measurement_theta_min 2.0190
_cell_volume 1868.6(8)
_computing_cell_refinement 'CrysAlisPro 1.171.42.49 (Rigaku OD, 2022)'
_computing_data_collection 'CrysAlisPro 1.171.42.49 (Rigaku OD, 2022)'
_computing_data_reduction 'CrysAlisPro 1.171.42.49 (Rigaku OD, 2022)'
_computing_molecular_graphics 'Olex2 1.5 (Dolomanov et al., 2009)'
_computing_publication_material 'Olex2 1.5 (Dolomanov et al., 2009)'
_computing_structure_refinement 'SHELXL 2018/3 (Sheldrick, 2015)'
_diffrn_ambient_environment N~2~
_diffrn_ambient_temperature 80(2)
_diffrn_detector 'Hybrid Pixel Array Detector'
_diffrn_detector_area_resol_mean 10.0000
_diffrn_detector_type 'HyPix-Arc 150'
_diffrn_measured_fraction_theta_full 0.999
_diffrn_measured_fraction_theta_max 0.975
_diffrn_measurement_details
;
List of Runs (angles in degrees, time in seconds):

  # Type    Start    End  Width  t~exp~   \w     \q     \k     \f   Frames
#--------------------------------------------------------------------------
  1  \w     15.00  41.00   0.50    1.00    --    0.06  35.00-109.73   52
  2  \w     15.00  40.00   0.50    1.00    --    0.06  35.00 -86.08   50
  3  \w    -14.00  15.00   0.50    1.00    --   28.00 -32.00-132.79   58
  4  \w    -13.00  13.00   0.50    1.00    --   28.00 -32.00 -29.57   52
  5  \w    -16.00  13.00   0.50    1.00    --   24.00 -26.00  -1.90   58
  6  \w    -12.00  14.00   0.50    1.00    --   28.00 -32.00  25.96   52
  7  \w    -10.00  20.00   0.50    1.00    --   32.00 -32.00  65.88   60
  8  \w    -17.00  11.00   0.50    1.00    --  -32.00  32.00 -38.09   56
  9  \w    -29.00  -3.00   0.50    1.00    --  -16.00 111.00 -98.81   52
 10  \w    -40.00 -14.00   0.50    1.00    --  -20.00 124.00-149.52   52
 11  \w    -46.00 -20.00   0.50    1.00    --  -16.00 136.00 -41.96   52
 12  \w    -28.00  -3.00   0.50    1.00    --  -16.00 109.00  22.16   50
 13  \w    -47.00  19.00   0.50    1.00    --   -8.00 -10.00 114.34  132
;
_diffrn_measurement_device 'four-circle diffractometer'
_diffrn_measurement_device_type 'XtaLAB Synergy R, DW system, HyPix-Arc 150'
_diffrn_measurement_method '\w scans'
_diffrn_orient_matrix_type 'CrysAlisPro convention (1999,Acta A55,543-557)'
_diffrn_orient_matrix_UB_11 0.0090961000
_diffrn_orient_matrix_UB_12 0.0153627000
_diffrn_orient_matrix_UB_13 0.0422651000
_diffrn_orient_matrix_UB_21 0.0659354000
_diffrn_orient_matrix_UB_22 -0.0023941000
_diffrn_orient_matrix_UB_23 -0.0170900000
_diffrn_orient_matrix_UB_31 -0.0260253000
_diffrn_orient_matrix_UB_32 0.0573274000
_diffrn_orient_matrix_UB_33 -0.0175008000
_diffrn_radiation_monochromator mirror
_diffrn_radiation_probe x-ray
_diffrn_radiation_type 'Mo K\a'
_diffrn_radiation_wavelength 0.71073
_diffrn_reflns_av_R_equivalents 0.0277
_diffrn_reflns_av_unetI/netI 0.0350
_diffrn_reflns_Laue_measured_fraction_full 0.999
_diffrn_reflns_Laue_measured_fraction_max 0.975
_diffrn_reflns_limit_h_max 15
_diffrn_reflns_limit_h_min -15
_diffrn_reflns_limit_k_max 18
_diffrn_reflns_limit_k_min -17
_diffrn_reflns_limit_l_max 20
_diffrn_reflns_limit_l_min -20
_diffrn_reflns_number 29594
_diffrn_reflns_point_group_measured_fraction_full 0.999
_diffrn_reflns_point_group_measured_fraction_max 0.975
_diffrn_reflns_theta_full 25.242
_diffrn_reflns_theta_max 29.999
_diffrn_reflns_theta_min 2.052
_diffrn_source 'Rotating-anode X-ray tube'
_diffrn_source_type 'Rigaku (Mo) X-ray Source'
_exptl_absorpt_coefficient_mu 0.306
_exptl_absorpt_correction_T_max 1.000
_exptl_absorpt_correction_T_min 0.643
_exptl_absorpt_correction_type gaussian
_exptl_absorpt_process_details
;
CrysAlisPro 1.171.42.49 (Rigaku Oxford Diffraction, 2022)
Numerical absorption correction based on gaussian integration over
a multifaceted crystal model
Empirical absorption correction using spherical harmonics,
implemented in SCALE3 ABSPACK scaling algorithm.
;
_exptl_crystal_colour violet
_exptl_crystal_density_diffrn 1.567
_exptl_crystal_description plate
_exptl_crystal_F_000 904
_exptl_crystal_size_max 0.323
_exptl_crystal_size_mid 0.26
_exptl_crystal_size_min 0.061
_refine_diff_density_max 0.426
_refine_diff_density_min -0.533
_refine_diff_density_rms 0.058
_refine_ls_extinction_method none
_refine_ls_goodness_of_fit_ref 1.060
_refine_ls_hydrogen_treatment constr
_refine_ls_matrix_type full
_refine_ls_number_parameters 595
_refine_ls_number_reflns 10627
_refine_ls_number_restraints 0
_refine_ls_restrained_S_all 1.060
_refine_ls_R_factor_all 0.0450
_refine_ls_R_factor_gt 0.0367
_refine_ls_shift/su_max 0.001
_refine_ls_shift/su_mean 0.000
_refine_ls_structure_factor_coef Fsqd
_refine_ls_weighting_details 'w=1/[\s^2^(Fo^2^)+(0.0397P)^2^+0.7407P] where P=(Fo^2^+2Fc^2^)/3'
_refine_ls_weighting_scheme calc
_refine_ls_wR_factor_gt 0.0885
_refine_ls_wR_factor_ref 0.0918
_reflns_Friedel_coverage 0.000
_reflns_number_gt 9064
_reflns_number_total 10627
_reflns_threshold_expression 'I > 2\s(I)'
_cod_data_source_file d4sc05587j10.cif
_cod_data_source_block 206b29_mo_12_80_00
_cod_depositor_comments 'Adding full bibliography for 1574226--1574232.cif.'
_cod_original_cell_volume 1868.56(6)
_cod_database_code 1574231
_shelx_shelxl_version_number 2018/3
_chemical_oxdiff_formula C74H60B2F8FeN28O12
_shelx_space_group_comment
;
The symmetry employed for this shelxl refinement is uniquely defined
by the following loop, which should always be used as a source of
symmetry information in preference to the above space-group names.
They are only intended as comments.
;
_shelx_estimated_absorpt_t_max 0.981
_shelx_estimated_absorpt_t_min 0.907
_reflns_odcompleteness_completeness 99.86
_reflns_odcompleteness_iscentric 1
_reflns_odcompleteness_theta 26.32
_olex2_refinement_description
;
1. Fixed Uiso
 At 1.2 times of:
  All C(H) groups, All C(H,H) groups
 At 1.5 times of:
  All C(H,H,H) groups
2. Others
 Sof(F3A)=Sof(F2A)=Sof(F4A)=1-FVAR(1)
 Sof(F2)=Sof(F3)=Sof(F4)=FVAR(1)
3.a Secondary CH2 refined with riding coordinates:
 C10(H10A,H10B), C21(H21A,H21B), C32(H32A,H32B)
3.b Aromatic/amide H refined with riding coordinates:
 C2(H2), C3(H3), C5(H5), C6(H6), C8(H8), C11(H11), C13(H13), C14(H14),
 C16(H16), C17(H17), C19(H19), C22(H22), C24(H24), C25(H25), C27(H27), C28(H28),
  C30(H30), C33(H33)
3.c Idealised Me refined as rotating group:
 C34(H34A,H34B,H34C), C36(H36A,H36B,H36C)
;
_olex2_submission_special_instructions 'No special instructions were received'
_oxdiff_exptl_absorpt_empirical_details
;
Empirical correction (ABSPACK) includes:
- Absorption correction using spherical harmonics
- Frame scaling
;
_oxdiff_exptl_absorpt_empirical_full_max 2.377
_oxdiff_exptl_absorpt_empirical_full_min 0.429

loop_
_space_group_symop_operation_xyz
'x, y, z'
'-x, -y, -z'

loop_
_atom_site_label
_atom_site_type_symbol
_atom_site_fract_x
_atom_site_fract_y
_atom_site_fract_z
_atom_site_U_iso_or_equiv
_atom_site_adp_type
_atom_site_occupancy
_atom_site_site_symmetry_order
_atom_site_calc_flag
_atom_site_refinement_flags_posn
_atom_site_refinement_flags_adp
_atom_site_refinement_flags_occupancy
_atom_site_disorder_assembly
_atom_site_disorder_group
Fe1 Fe 0.000000 1.000000 0.500000 0.00729(6) Uani 1 2 d S . P . .
O1 O -0.14460(9) 0.60086(7) 1.06634(6) 0.01326(17) Uani 1 1 d . . . . .
O2 O -0.14460(10) 0.54577(8) 1.21569(7) 0.0202(2) Uani 1 1 d . . . . .
N1 N -0.22896(10) 0.79759(8) 0.59973(7) 0.0123(2) Uani 1 1 d . . . . .
N2 N -0.13782(10) 0.77670(8) 0.66026(7) 0.01114(19) Uani 1 1 d . . . . .
N3 N -0.06050(10) 0.83718(8) 0.64161(7) 0.01156(19) Uani 1 1 d . . . . .
N4 N -0.10107(10) 0.90180(8) 0.56410(7) 0.00956(18) Uani 1 1 d . . . . .
C1 C -0.19106(13) 0.62090(11) 1.15597(9) 0.0146(2) Uani 1 1 d . . . . .
C2 C -0.29080(13) 0.73070(10) 1.17109(9) 0.0157(2) Uani 1 1 d . . . . .
H2 H -0.325916 0.746890 1.232081 0.019 Uiso 1 1 calc R U . . .
C3 C -0.33420(12) 0.80977(10) 1.10013(9) 0.0143(2) Uani 1 1 d . . . . .
H3 H -0.398949 0.880959 1.111786 0.017 Uiso 1 1 calc R U . . .
C4 C -0.28360(12) 0.78768(10) 1.00675(9) 0.0126(2) Uani 1 1 d . . . . .
C5 C -0.32186(12) 0.86459(10) 0.92834(9) 0.0140(2) Uani 1 1 d . . . . .
H5 H -0.384683 0.937850 0.935638 0.017 Uiso 1 1 calc R U . . .
C6 C -0.27014(12) 0.83602(10) 0.84093(9) 0.0135(2) Uani 1 1 d . . . . .
H6 H -0.297872 0.889014 0.788756 0.016 Uiso 1 1 calc R U . . .
C7 C -0.17623(12) 0.72811(10) 0.82954(9) 0.0118(2) Uani 1 1 d . . . . .
C8 C -0.13478(12) 0.65089(10) 0.90624(9) 0.0116(2) Uani 1 1 d . . . . .
H8 H -0.070064 0.578336 0.898982 0.014 Uiso 1 1 calc R U . . .
C9 C -0.18895(12) 0.68110(10) 0.99309(9) 0.0115(2) Uani 1 1 d . . . . .
C10 C -0.11884(13) 0.68755(10) 0.73658(9) 0.0137(2) Uani 1 1 d . . . . .
H10A H -0.021147 0.644783 0.739190 0.016 Uiso 1 1 calc R U . . .
H10B H -0.161528 0.635545 0.723938 0.016 Uiso 1 1 calc R U . . .
C11 C -0.20410(12) 0.87643(10) 0.54035(9) 0.0112(2) Uani 1 1 d . . . . .
H11 H -0.252322 0.911053 0.487612 0.013 Uiso 1 1 calc R U . . .
O3 O 0.51670(9) 0.63612(7) 0.98369(6) 0.01278(17) Uani 1 1 d . . . . .
O4 O 0.56760(10) 0.54165(8) 1.12001(7) 0.0202(2) Uani 1 1 d . . . . .
N5 N 0.33205(11) 0.74187(9) 0.60564(8) 0.0148(2) Uani 1 1 d . . . . .
N6 N 0.34086(10) 0.83503(8) 0.62859(7) 0.01140(19) Uani 1 1 d . . . . .
N7 N 0.24323(10) 0.92741(8) 0.60265(7) 0.01137(19) Uani 1 1 d . . . . .
N8 N 0.16461(10) 0.89632(8) 0.55893(7) 0.00998(19) Uani 1 1 d . . . . .
C12 C 0.49871(12) 0.62750(11) 1.07857(9) 0.0144(2) Uani 1 1 d . . . . .
C13 C 0.39878(12) 0.72289(11) 1.12044(9) 0.0155(2) Uani 1 1 d . . . . .
H13 H 0.380218 0.717641 1.185430 0.019 Uiso 1 1 calc R U . . .
C14 C 0.33208(12) 0.81831(10) 1.06925(9) 0.0143(2) Uani 1 1 d . . . . .
H14 H 0.267584 0.879404 1.098132 0.017 Uiso 1 1 calc R U . . .
C15 C 0.35905(12) 0.82742(10) 0.97013(9) 0.0123(2) Uani 1 1 d . . . . .
C16 C 0.29894(12) 0.92492(10) 0.91175(9) 0.0135(2) Uani 1 1 d . . . . .
H16 H 0.236359 0.989551 0.937223 0.016 Uiso 1 1 calc R U . . .
C17 C 0.32985(12) 0.92797(10) 0.81740(9) 0.0144(2) Uani 1 1 d . . . . .
H17 H 0.289997 0.994939 0.778658 0.017 Uiso 1 1 calc R U . . .
C18 C 0.42023(12) 0.83193(10) 0.77890(9) 0.0121(2) Uani 1 1 d . . . . .
C19 C 0.48003(12) 0.73399(10) 0.83561(9) 0.0121(2) Uani 1 1 d . . . . .
H19 H 0.540117 0.668495 0.810020 0.015 Uiso 1 1 calc R U . . .
C20 C 0.45026(12) 0.73375(10) 0.93031(9) 0.0118(2) Uani 1 1 d . . . . .
C21 C 0.45314(12) 0.83567(10) 0.67594(9) 0.0132(2) Uani 1 1 d . . . . .
H21A H 0.473438 0.904200 0.652894 0.016 Uiso 1 1 calc R U . . .
H21B H 0.534413 0.770163 0.661779 0.016 Uiso 1 1 calc R U . . .
C22 C 0.22049(12) 0.78294(10) 0.56190(9) 0.0141(2) Uani 1 1 d . . . . .
H22 H 0.183933 0.738443 0.535738 0.017 Uiso 1 1 calc R U . . .
O5 O -0.01479(9) 0.89000(7) -0.03850(6) 0.01366(17) Uani 1 1 d . . . . .
O6 O -0.04367(10) 0.98493(8) -0.17664(7) 0.0190(2) Uani 1 1 d . . . . .
N9 N 0.19080(10) 0.79166(9) 0.29663(8) 0.0134(2) Uani 1 1 d . . . . .
N10 N 0.06843(10) 0.78502(8) 0.31248(7) 0.01060(19) Uani 1 1 d . . . . .
N11 N -0.01336(10) 0.85149(8) 0.37130(7) 0.01046(19) Uani 1 1 d . . . . .
N12 N 0.05796(10) 0.90606(8) 0.39637(7) 0.00970(18) Uani 1 1 d . . . . .
C23 C 0.01316(12) 0.89619(10) -0.13320(9) 0.0134(2) Uani 1 1 d . . . . .
C24 C 0.10765(12) 0.79561(10) -0.17108(9) 0.0134(2) Uani 1 1 d . . . . .
H24 H 0.128160 0.796925 -0.235838 0.016 Uiso 1 1 calc R U . . .
C25 C 0.16670(12) 0.70081(10) -0.11669(9) 0.0125(2) Uani 1 1 d . . . . .
H25 H 0.228117 0.636486 -0.143205 0.015 Uiso 1 1 calc R U . . .
C26 C 0.13673(11) 0.69689(10) -0.01819(8) 0.0107(2) Uani 1 1 d . . . . .
C27 C 0.19441(12) 0.60208(10) 0.04341(9) 0.0120(2) Uani 1 1 d . . . . .
H27 H 0.257003 0.535610 0.020612 0.014 Uiso 1 1 calc R U . . .
C28 C 0.16068(12) 0.60469(10) 0.13755(9) 0.0123(2) Uani 1 1 d . . . . .
H28 H 0.200406 0.540116 0.178775 0.015 Uiso 1 1 calc R U . . .
C29 C 0.06846(12) 0.70202(10) 0.17179(8) 0.0111(2) Uani 1 1 d . . . . .
C30 C 0.01091(12) 0.79719(10) 0.11178(9) 0.0122(2) Uani 1 1 d . . . . .
H30 H -0.051115 0.863773 0.134753 0.015 Uiso 1 1 calc R U . . .
C31 C 0.04535(11) 0.79346(10) 0.01812(8) 0.0109(2) Uani 1 1 d . . . . .
C32 C 0.02999(13) 0.70308(10) 0.27404(9) 0.0134(2) Uani 1 1 d . . . . .
H32A H -0.068572 0.721604 0.285690 0.016 Uiso 1 1 calc R U . . .
H32B H 0.074950 0.627495 0.305610 0.016 Uiso 1 1 calc R U . . .
C33 C 0.18056(12) 0.86948(10) 0.34947(9) 0.0128(2) Uani 1 1 d . . . . .
H33 H 0.250848 0.896321 0.353867 0.015 Uiso 1 1 calc R U . . .
B1 B 0.51706(15) 0.87322(12) 0.37499(11) 0.0177(3) Uani 1 1 d . . . . .
F1 F 0.65069(8) 0.86373(7) 0.35588(6) 0.02256(18) Uani 1 1 d . . . . .
F2 F 0.5071(8) 0.7731(6) 0.3568(6) 0.0322(13) Uani 0.53(3) 1 d . . P A 1
F3 F 0.4829(9) 0.8856(12) 0.4684(5) 0.0543(19) Uani 0.53(3) 1 d . . P A 1
F4 F 0.4278(9) 0.9646(8) 0.3215(10) 0.0333(13) Uani 0.53(3) 1 d . . P A 1
F3A F 0.4643(10) 0.9153(8) 0.4540(8) 0.069(2) Uani 0.47(3) 1 d . . P A 2
F2A F 0.4982(10) 0.7741(7) 0.3751(12) 0.046(2) Uani 0.47(3) 1 d . . P A 2
F4A F 0.4520(13) 0.9445(12) 0.3049(13) 0.046(2) Uani 0.47(3) 1 d . . P A 2
N13 N 0.32638(13) 0.45984(10) 0.32639(9) 0.0239(3) Uani 1 1 d . . . . .
C34 C 0.51473(17) 0.53236(13) 0.35158(12) 0.0288(3) Uani 1 1 d . . . . .
H34A H 0.574977 0.529757 0.295218 0.043 Uiso 1 1 calc R U . . .
H34B H 0.566375 0.484952 0.402196 0.043 Uiso 1 1 calc R U . . .
H34C H 0.473682 0.609682 0.366998 0.043 Uiso 1 1 calc R U . . .
C35 C 0.40931(15) 0.49169(11) 0.33721(10) 0.0210(3) Uani 1 1 d . . . . .
N14 N 0.91419(14) 0.39178(11) 0.48676(11) 0.0309(3) Uani 1 1 d . . . . .
C36 C 0.78498(15) 0.60547(11) 0.44807(10) 0.0223(3) Uani 1 1 d . . . . .
H36A H 0.766347 0.620910 0.383091 0.033 Uiso 1 1 calc R U . . .
H36B H 0.839895 0.647539 0.459787 0.033 Uiso 1 1 calc R U . . .
H36C H 0.699831 0.628273 0.486777 0.033 Uiso 1 1 calc R U . . .
C37 C 0.85768(14) 0.48594(12) 0.46973(10) 0.0207(3) Uani 1 1 d . . . . .

loop_
_atom_site_aniso_label
_atom_site_aniso_U_11
_atom_site_aniso_U_22
_atom_site_aniso_U_33
_atom_site_aniso_U_23
_atom_site_aniso_U_13
_atom_site_aniso_U_12
Fe1 0.00789(10) 0.00729(11) 0.00671(11) -0.00115(8) -0.00080(8) -0.00252(8)
O1 0.0148(4) 0.0121(4) 0.0106(4) 0.0000(3) -0.0018(3) -0.0024(3)
O2 0.0234(5) 0.0192(5) 0.0124(5) 0.0012(4) -0.0024(4) -0.0019(4)
N1 0.0120(4) 0.0127(5) 0.0121(5) -0.0003(4) -0.0024(4) -0.0042(4)
N2 0.0123(4) 0.0117(5) 0.0099(5) 0.0002(4) -0.0013(4) -0.0053(4)
N3 0.0138(5) 0.0116(5) 0.0103(5) 0.0001(4) -0.0012(4) -0.0061(4)
N4 0.0107(4) 0.0093(4) 0.0085(5) -0.0014(3) -0.0009(4) -0.0031(3)
C1 0.0145(5) 0.0173(6) 0.0119(6) -0.0023(4) -0.0005(5) -0.0053(5)
C2 0.0155(6) 0.0169(6) 0.0139(6) -0.0042(5) 0.0004(5) -0.0046(5)
C3 0.0124(5) 0.0133(6) 0.0176(6) -0.0044(5) -0.0007(5) -0.0041(4)
C4 0.0111(5) 0.0122(5) 0.0153(6) -0.0019(4) -0.0013(4) -0.0050(4)
C5 0.0115(5) 0.0104(5) 0.0194(6) -0.0001(4) -0.0033(5) -0.0030(4)
C6 0.0126(5) 0.0115(5) 0.0162(6) 0.0031(4) -0.0044(5) -0.0046(4)
C7 0.0113(5) 0.0137(5) 0.0121(6) 0.0003(4) -0.0015(4) -0.0071(4)
C8 0.0110(5) 0.0101(5) 0.0137(6) -0.0003(4) -0.0018(4) -0.0039(4)
C9 0.0111(5) 0.0117(5) 0.0124(6) 0.0013(4) -0.0031(4) -0.0052(4)
C10 0.0180(6) 0.0117(5) 0.0110(6) 0.0022(4) -0.0016(5) -0.0060(4)
C11 0.0109(5) 0.0105(5) 0.0122(6) -0.0010(4) -0.0016(4) -0.0036(4)
O3 0.0126(4) 0.0113(4) 0.0110(4) -0.0009(3) -0.0009(3) -0.0005(3)
O4 0.0201(5) 0.0187(5) 0.0151(5) 0.0003(4) -0.0020(4) 0.0004(4)
N5 0.0154(5) 0.0113(5) 0.0176(6) -0.0018(4) -0.0038(4) -0.0037(4)
N6 0.0115(4) 0.0106(5) 0.0115(5) -0.0009(4) -0.0012(4) -0.0034(4)
N7 0.0105(4) 0.0132(5) 0.0101(5) -0.0001(4) -0.0014(4) -0.0042(4)
N8 0.0103(4) 0.0111(5) 0.0088(5) -0.0018(3) 0.0003(4) -0.0042(4)
C12 0.0132(5) 0.0175(6) 0.0121(6) -0.0012(4) -0.0009(4) -0.0051(4)
C13 0.0132(5) 0.0191(6) 0.0126(6) -0.0041(5) 0.0014(5) -0.0040(5)
C14 0.0111(5) 0.0159(6) 0.0163(6) -0.0048(5) -0.0003(5) -0.0043(4)
C15 0.0096(5) 0.0130(5) 0.0148(6) -0.0038(4) -0.0006(4) -0.0038(4)
C16 0.0107(5) 0.0114(5) 0.0175(6) -0.0036(4) -0.0009(5) -0.0021(4)
C17 0.0130(5) 0.0123(5) 0.0179(6) -0.0005(4) -0.0044(5) -0.0039(4)
C18 0.0104(5) 0.0143(5) 0.0130(6) -0.0011(4) -0.0027(4) -0.0057(4)
C19 0.0101(5) 0.0129(5) 0.0135(6) -0.0029(4) -0.0009(4) -0.0036(4)
C20 0.0095(5) 0.0111(5) 0.0146(6) -0.0008(4) -0.0030(4) -0.0031(4)
C21 0.0105(5) 0.0158(6) 0.0136(6) -0.0005(4) -0.0028(4) -0.0048(4)
C22 0.0145(5) 0.0117(5) 0.0161(6) -0.0024(4) -0.0026(5) -0.0040(4)
O5 0.0144(4) 0.0113(4) 0.0126(4) -0.0004(3) -0.0021(3) -0.0014(3)
O6 0.0230(5) 0.0152(4) 0.0174(5) 0.0021(4) -0.0063(4) -0.0051(4)
N9 0.0110(4) 0.0169(5) 0.0132(5) -0.0050(4) 0.0010(4) -0.0054(4)
N10 0.0115(4) 0.0109(4) 0.0098(5) -0.0031(4) 0.0003(4) -0.0042(4)
N11 0.0119(4) 0.0105(4) 0.0094(5) -0.0027(4) -0.0011(4) -0.0038(4)
N12 0.0100(4) 0.0096(4) 0.0097(5) -0.0009(3) -0.0019(4) -0.0035(3)
C23 0.0135(5) 0.0154(6) 0.0131(6) -0.0005(4) -0.0031(4) -0.0068(4)
C24 0.0134(5) 0.0174(6) 0.0110(6) -0.0024(4) -0.0009(4) -0.0072(4)
C25 0.0116(5) 0.0145(5) 0.0127(6) -0.0039(4) -0.0002(4) -0.0054(4)
C26 0.0103(5) 0.0113(5) 0.0116(6) -0.0032(4) -0.0006(4) -0.0044(4)
C27 0.0124(5) 0.0098(5) 0.0135(6) -0.0029(4) -0.0014(4) -0.0028(4)
C28 0.0147(5) 0.0102(5) 0.0126(6) -0.0012(4) -0.0021(4) -0.0047(4)
C29 0.0131(5) 0.0133(5) 0.0097(5) -0.0033(4) 0.0001(4) -0.0076(4)
C30 0.0114(5) 0.0107(5) 0.0146(6) -0.0041(4) -0.0001(4) -0.0035(4)
C31 0.0102(5) 0.0105(5) 0.0124(6) -0.0008(4) -0.0025(4) -0.0038(4)
C32 0.0190(6) 0.0124(5) 0.0119(6) -0.0040(4) 0.0003(5) -0.0087(4)
C33 0.0120(5) 0.0166(6) 0.0110(6) -0.0038(4) 0.0006(4) -0.0062(4)
B1 0.0144(6) 0.0142(7) 0.0224(8) -0.0015(5) 0.0024(6) -0.0041(5)
F1 0.0158(4) 0.0270(4) 0.0277(5) -0.0048(3) -0.0010(3) -0.0105(3)
F2 0.0222(16) 0.021(2) 0.059(2) -0.021(2) 0.0121(15) -0.0131(13)
F3 0.052(3) 0.099(5) 0.0125(16) -0.010(2) 0.0121(15) -0.031(3)
F4 0.017(2) 0.014(2) 0.067(4) 0.0139(17) -0.022(2) -0.0046(17)
F3A 0.080(3) 0.046(3) 0.047(4) -0.018(2) 0.039(3) 0.006(2)
F2A 0.018(2) 0.013(2) 0.104(6) 0.014(3) -0.014(3) -0.0060(17)
F4A 0.025(3) 0.027(4) 0.080(6) 0.023(3) -0.025(3) -0.008(3)
N13 0.0269(6) 0.0217(6) 0.0202(6) -0.0002(5) -0.0036(5) -0.0054(5)
C34 0.0400(9) 0.0211(7) 0.0286(8) -0.0008(6) -0.0084(7) -0.0135(6)
C35 0.0289(7) 0.0133(6) 0.0166(7) -0.0015(5) -0.0021(5) -0.0024(5)
N14 0.0321(7) 0.0207(6) 0.0445(9) -0.0048(6) -0.0135(6) -0.0107(5)
C36 0.0250(7) 0.0188(6) 0.0209(7) 0.0007(5) -0.0025(6) -0.0063(5)
C37 0.0226(6) 0.0227(7) 0.0209(7) -0.0038(5) -0.0045(5) -0.0113(5)

loop_
_atom_type_symbol
_atom_type_description
_atom_type_scat_dispersion_real
_atom_type_scat_dispersion_imag
_atom_type_scat_source
C C 0.0033 0.0016 'International Tables Vol C Tables 4.2.6.8 and 6.1.1.4'
H H 0.0000 0.0000 'International Tables Vol C Tables 4.2.6.8 and 6.1.1.4'
B B 0.0013 0.0007 'International Tables Vol C Tables 4.2.6.8 and 6.1.1.4'
F F 0.0171 0.0103 'International Tables Vol C Tables 4.2.6.8 and 6.1.1.4'
Fe Fe 0.3463 0.8444 'International Tables Vol C Tables 4.2.6.8 and 6.1.1.4'
N N 0.0061 0.0033 'International Tables Vol C Tables 4.2.6.8 and 6.1.1.4'
O O 0.0106 0.0060 'International Tables Vol C Tables 4.2.6.8 and 6.1.1.4'

loop_
_exptl_crystal_face_index_h
_exptl_crystal_face_index_k
_exptl_crystal_face_index_l
_exptl_crystal_face_perp_dist
-14 -1 -2 0.1077
-2 15 -6 0.1044
13 13 -3 0.1483
15 2 1 0.1484
14 -1 2 0.1481
0 -16 6 0.1141
-13 -13 3 0.0939
-2 -1 -21 0.0420
2 -1 20 0.0096

loop_
_geom_angle_atom_site_label_1
_geom_angle_atom_site_label_2
_geom_angle_atom_site_label_3
_geom_angle
_geom_angle_site_symmetry_1
_geom_angle_site_symmetry_3
_geom_angle_publ_flag
N4 Fe1 N4 180.0 2_576 . ?
N8 Fe1 N4 90.96(5) 2_576 . ?
N8 Fe1 N4 90.96(5) . 2_576 ?
N8 Fe1 N4 89.04(5) . . ?
N8 Fe1 N4 89.04(5) 2_576 2_576 ?
N8 Fe1 N8 180.0 . 2_576 ?
N12 Fe1 N4 90.37(5) 2_576 . ?
N12 Fe1 N4 90.37(5) . 2_576 ?
N12 Fe1 N4 89.63(5) 2_576 2_576 ?
N12 Fe1 N4 89.63(5) . . ?
N12 Fe1 N8 87.58(5) . . ?
N12 Fe1 N8 92.42(5) . 2_576 ?
N12 Fe1 N8 87.58(5) 2_576 2_576 ?
N12 Fe1 N8 92.42(5) 2_576 . ?
N12 Fe1 N12 180.0 . 2_576 ?
C1 O1 C9 122.00(10) . . ?
C11 N1 N2 102.01(10) . . ?
N1 N2 C10 122.49(10) . . ?
N3 N2 N1 114.43(10) . . ?
N3 N2 C10 122.89(10) . . ?
N2 N3 N4 105.37(9) . . ?
N3 N4 Fe1 120.47(8) . . ?
N3 N4 C11 106.52(10) . . ?
C11 N4 Fe1 132.71(8) . . ?
O1 C1 C2 117.28(11) . . ?
O2 C1 O1 117.15(11) . . ?
O2 C1 C2 125.56(13) . . ?
C1 C2 H2 119.4 . . ?
C3 C2 C1 121.16(12) . . ?
C3 C2 H2 119.4 . . ?
C2 C3 H3 119.6 . . ?
C2 C3 C4 120.81(12) . . ?
C4 C3 H3 119.6 . . ?
C5 C4 C3 125.10(11) . . ?
C9 C4 C3 117.42(12) . . ?
C9 C4 C5 117.48(12) . . ?
C4 C5 H5 119.3 . . ?
C6 C5 C4 121.45(11) . . ?
C6 C5 H5 119.3 . . ?
C5 C6 H6 120.2 . . ?
C5 C6 C7 119.66(12) . . ?
C7 C6 H6 120.2 . . ?
C6 C7 C10 123.45(11) . . ?
C8 C7 C6 120.05(12) . . ?
C8 C7 C10 116.46(11) . . ?
C7 C8 H8 120.4 . . ?
C9 C8 C7 119.24(11) . . ?
C9 C8 H8 120.4 . . ?
O1 C9 C4 121.31(12) . . ?
O1 C9 C8 116.59(11) . . ?
C8 C9 C4 122.10(12) . . ?
N2 C10 C7 114.39(10) . . ?
N2 C10 H10A 108.7 . . ?
N2 C10 H10B 108.7 . . ?
C7 C10 H10A 108.7 . . ?
C7 C10 H10B 108.7 . . ?
H10A C10 H10B 107.6 . . ?
N1 C11 N4 111.67(11) . . ?
N1 C11 H11 124.2 . . ?
N4 C11 H11 124.2 . . ?
C12 O3 C20 121.65(10) . . ?
C22 N5 N6 101.43(10) . . ?
N5 N6 C21 123.30(10) . . ?
N7 N6 N5 114.59(10) . . ?
N7 N6 C21 122.07(10) . . ?
N6 N7 N8 105.77(10) . . ?
N7 N8 Fe1 125.14(8) . . ?
N7 N8 C22 106.24(10) . . ?
C22 N8 Fe1 128.61(8) . . ?
O3 C12 C13 117.27(11) . . ?
O4 C12 O3 117.23(12) . . ?
O4 C12 C13 125.49(12) . . ?
C12 C13 H13 119.2 . . ?
C14 C13 C12 121.65(12) . . ?
C14 C13 H13 119.2 . . ?
C13 C14 H14 120.1 . . ?
C13 C14 C15 119.79(12) . . ?
C15 C14 H14 120.1 . . ?
C16 C15 C14 123.76(11) . . ?
C20 C15 C14 118.12(12) . . ?
C20 C15 C16 118.13(12) . . ?
C15 C16 H16 119.6 . . ?
C17 C16 C15 120.73(12) . . ?
C17 C16 H16 119.6 . . ?
C16 C17 H17 120.0 . . ?
C16 C17 C18 120.02(12) . . ?
C18 C17 H17 120.0 . . ?
C17 C18 C21 119.76(11) . . ?
C19 C18 C17 120.13(12) . . ?
C19 C18 C21 120.11(11) . . ?
C18 C19 H19 120.6 . . ?
C20 C19 C18 118.85(11) . . ?
C20 C19 H19 120.6 . . ?
O3 C20 C15 121.33(11) . . ?
O3 C20 C19 116.56(11) . . ?
C19 C20 C15 122.11(12) . . ?
N6 C21 C18 111.50(10) . . ?
N6 C21 H21A 109.3 . . ?
N6 C21 H21B 109.3 . . ?
C18 C21 H21A 109.3 . . ?
C18 C21 H21B 109.3 . . ?
H21A C21 H21B 108.0 . . ?
N5 C22 N8 111.97(11) . . ?
N5 C22 H22 124.0 . . ?
N8 C22 H22 124.0 . . ?
C31 O5 C23 121.77(10) . . ?
C33 N9 N10 101.53(10) . . ?
N9 N10 C32 123.25(10) . . ?
N11 N10 N9 114.83(10) . . ?
N11 N10 C32 121.71(10) . . ?
N10 N11 N12 104.99(10) . . ?
N11 N12 Fe1 123.96(8) . . ?
N11 N12 C33 106.81(10) . . ?
C33 N12 Fe1 128.32(8) . . ?
O5 C23 C24 117.11(11) . . ?
O6 C23 O5 116.68(12) . . ?
O6 C23 C24 126.20(12) . . ?
C23 C24 H24 119.1 . . ?
C25 C24 C23 121.72(12) . . ?
C25 C24 H24 119.1 . . ?
C24 C25 H25 120.0 . . ?
C24 C25 C26 120.05(12) . . ?
C26 C25 H25 120.0 . . ?
C27 C26 C25 123.76(11) . . ?
C31 C26 C25 118.18(11) . . ?
C31 C26 C27 118.07(11) . . ?
C26 C27 H27 119.8 . . ?
C28 C27 C26 120.47(11) . . ?
C28 C27 H27 119.8 . . ?
C27 C28 H28 119.9 . . ?
C27 C28 C29 120.22(12) . . ?
C29 C28 H28 119.9 . . ?
C28 C29 C32 119.78(11) . . ?
C30 C29 C28 120.14(11) . . ?
C30 C29 C32 120.07(11) . . ?
C29 C30 H30 120.5 . . ?
C31 C30 C29 119.06(11) . . ?
C31 C30 H30 120.5 . . ?
O5 C31 C26 121.16(11) . . ?
O5 C31 C30 116.79(11) . . ?
C30 C31 C26 122.05(11) . . ?
N10 C32 C29 111.81(10) . . ?
N10 C32 H32A 109.3 . . ?
N10 C32 H32B 109.3 . . ?
C29 C32 H32A 109.3 . . ?
C29 C32 H32B 109.3 . . ?
H32A C32 H32B 107.9 . . ?
N9 C33 N12 111.83(11) . . ?
N9 C33 H33 124.1 . . ?
N12 C33 H33 124.1 . . ?
F1 B1 F2 107.5(4) . . ?
F1 B1 F3 107.9(3) . . ?
F1 B1 F4 113.1(5) . . ?
F2 B1 F4 109.2(5) . . ?
F3 B1 F2 109.2(6) . . ?
F3 B1 F4 109.9(5) . . ?
F3A B1 F1 112.3(5) . . ?
F3A B1 F2A 109.4(7) . . ?
F3A B1 F4A 109.3(6) . . ?
F2A B1 F1 112.9(5) . . ?
F4A B1 F1 105.1(6) . . ?
F4A B1 F2A 107.5(6) . . ?
H34A C34 H34B 109.5 . . ?
H34A C34 H34C 109.5 . . ?
H34B C34 H34C 109.5 . . ?
C35 C34 H34A 109.5 . . ?
C35 C34 H34B 109.5 . . ?
C35 C34 H34C 109.5 . . ?
N13 C35 C34 179.66(17) . . ?
H36A C36 H36B 109.5 . . ?
H36A C36 H36C 109.5 . . ?
H36B C36 H36C 109.5 . . ?
C37 C36 H36A 109.5 . . ?
C37 C36 H36B 109.5 . . ?
C37 C36 H36C 109.5 . . ?
N14 C37 C36 179.59(15) . . ?

loop_
_geom_bond_atom_site_label_1
_geom_bond_atom_site_label_2
_geom_bond_distance
_geom_bond_site_symmetry_2
_geom_bond_publ_flag
Fe1 N4 2.0161(11) 2_576 ?
Fe1 N4 2.0162(11) . ?
Fe1 N8 1.9933(12) . ?
Fe1 N8 1.9934(12) 2_576 ?
Fe1 N12 1.9837(12) . ?
Fe1 N12 1.9837(12) 2_576 ?
O1 C1 1.3764(16) . ?
O1 C9 1.3806(15) . ?
O2 C1 1.2126(16) . ?
N1 N2 1.3350(14) . ?
N1 C11 1.3230(16) . ?
N2 N3 1.3136(14) . ?
N2 C10 1.4622(16) . ?
N3 N4 1.3308(15) . ?
N4 C11 1.3594(15) . ?
C1 C2 1.4556(18) . ?
C2 H2 0.9500 . ?
C2 C3 1.3472(19) . ?
C3 H3 0.9500 . ?
C3 C4 1.4410(19) . ?
C4 C5 1.4054(18) . ?
C4 C9 1.4019(17) . ?
C5 H5 0.9500 . ?
C5 C6 1.3806(19) . ?
C6 H6 0.9500 . ?
C6 C7 1.4058(17) . ?
C7 C8 1.3935(17) . ?
C7 C10 1.5114(18) . ?
C8 H8 0.9500 . ?
C8 C9 1.3836(18) . ?
C10 H10A 0.9900 . ?
C10 H10B 0.9900 . ?
C11 H11 0.9500 . ?
O3 C12 1.3798(16) . ?
O3 C20 1.3814(15) . ?
O4 C12 1.2093(16) . ?
N5 N6 1.3355(14) . ?
N5 C22 1.3256(16) . ?
N6 N7 1.3094(14) . ?
N6 C21 1.4696(15) . ?
N7 N8 1.3233(14) . ?
N8 C22 1.3594(16) . ?
C12 C13 1.4583(18) . ?
C13 H13 0.9500 . ?
C13 C14 1.3479(19) . ?
C14 H14 0.9500 . ?
C14 C15 1.4476(19) . ?
C15 C16 1.4031(18) . ?
C15 C20 1.3975(17) . ?
C16 H16 0.9500 . ?
C16 C17 1.3849(19) . ?
C17 H17 0.9500 . ?
C17 C18 1.4067(18) . ?
C18 C19 1.3929(17) . ?
C18 C21 1.5101(18) . ?
C19 H19 0.9500 . ?
C19 C20 1.3902(18) . ?
C21 H21A 0.9900 . ?
C21 H21B 0.9900 . ?
C22 H22 0.9500 . ?
O5 C23 1.3855(16) . ?
O5 C31 1.3813(15) . ?
O6 C23 1.2107(16) . ?
N9 N10 1.3329(14) . ?
N9 C33 1.3251(16) . ?
N10 N11 1.3132(15) . ?
N10 C32 1.4727(15) . ?
N11 N12 1.3278(13) . ?
N12 C33 1.3524(16) . ?
C23 C24 1.4571(18) . ?
C24 H24 0.9500 . ?
C24 C25 1.3471(18) . ?
C25 H25 0.9500 . ?
C25 C26 1.4427(18) . ?
C26 C27 1.4024(17) . ?
C26 C31 1.4008(17) . ?
C27 H27 0.9500 . ?
C27 C28 1.3893(18) . ?
C28 H28 0.9500 . ?
C28 C29 1.3981(17) . ?
C29 C30 1.3917(17) . ?
C29 C32 1.5101(18) . ?
C30 H30 0.9500 . ?
C30 C31 1.3847(18) . ?
C32 H32A 0.9900 . ?
C32 H32B 0.9900 . ?
C33 H33 0.9500 . ?
B1 F1 1.3852(17) . ?
B1 F2 1.402(8) . ?
B1 F3 1.395(6) . ?
B1 F4 1.422(11) . ?
B1 F3A 1.327(9) . ?
B1 F2A 1.367(10) . ?
B1 F4A 1.354(15) . ?
N13 C35 1.1440(19) . ?
C34 H34A 0.9800 . ?
C34 H34B 0.9800 . ?
C34 H34C 0.9800 . ?
C34 C35 1.458(2) . ?
N14 C37 1.147(2) . ?
C36 H36A 0.9800 . ?
C36 H36B 0.9800 . ?
C36 H36C 0.9800 . ?
C36 C37 1.458(2) . ?

loop_
_geom_torsion_atom_site_label_1
_geom_torsion_atom_site_label_2
_geom_torsion_atom_site_label_3
_geom_torsion_atom_site_label_4
_geom_torsion
_geom_torsion_site_symmetry_1
_geom_torsion_site_symmetry_2
_geom_torsion_site_symmetry_3
_geom_torsion_site_symmetry_4
_geom_torsion_publ_flag
Fe1 N4 C11 N1 172.93(8) . . . . ?
Fe1 N8 C22 N5 178.64(9) . . . . ?
Fe1 N12 C33 N9 168.04(8) . . . . ?
O1 C1 C2 C3 -0.90(18) . . . . ?
O2 C1 C2 C3 178.53(13) . . . . ?
N1 N2 N3 N4 -0.39(13) . . . . ?
N1 N2 C10 C7 -104.91(13) . . . . ?
N2 N1 C11 N4 0.27(13) . . . . ?
N2 N3 N4 Fe1 -173.89(7) . . . . ?
N2 N3 N4 C11 0.52(12) . . . . ?
N3 N2 C10 C7 80.22(14) . . . . ?
N3 N4 C11 N1 -0.51(13) . . . . ?
C1 O1 C9 C4 0.30(16) . . . . ?
C1 O1 C9 C8 -179.99(10) . . . . ?
C1 C2 C3 C4 0.39(19) . . . . ?
C2 C3 C4 C5 -179.61(12) . . . . ?
C2 C3 C4 C9 0.46(17) . . . . ?
C3 C4 C5 C6 -178.87(11) . . . . ?
C3 C4 C9 O1 -0.82(16) . . . . ?
C3 C4 C9 C8 179.49(11) . . . . ?
C4 C5 C6 C7 -0.55(18) . . . . ?
C5 C4 C9 O1 179.25(10) . . . . ?
C5 C4 C9 C8 -0.44(17) . . . . ?
C5 C6 C7 C8 -0.60(17) . . . . ?
C5 C6 C7 C10 177.19(11) . . . . ?
C6 C7 C8 C9 1.19(17) . . . . ?
C6 C7 C10 N2 16.38(16) . . . . ?
C7 C8 C9 O1 179.62(10) . . . . ?
C7 C8 C9 C4 -0.67(17) . . . . ?
C8 C7 C10 N2 -165.76(10) . . . . ?
C9 O1 C1 O2 -178.92(11) . . . . ?
C9 O1 C1 C2 0.55(16) . . . . ?
C9 C4 C5 C6 1.06(17) . . . . ?
C10 N2 N3 N4 174.86(10) . . . . ?
C10 C7 C8 C9 -176.74(10) . . . . ?
C11 N1 N2 N3 0.08(13) . . . . ?
C11 N1 N2 C10 -175.19(11) . . . . ?
O3 C12 C13 C14 -3.82(18) . . . . ?
O4 C12 C13 C14 175.82(13) . . . . ?
N5 N6 N7 N8 -0.73(14) . . . . ?
N5 N6 C21 C18 -94.67(14) . . . . ?
N6 N5 C22 N8 -0.09(14) . . . . ?
N6 N7 N8 Fe1 -178.41(8) . . . . ?
N6 N7 N8 C22 0.61(13) . . . . ?
N7 N6 C21 C18 87.78(14) . . . . ?
N7 N8 C22 N5 -0.34(15) . . . . ?
C12 O3 C20 C15 -1.65(17) . . . . ?
C12 O3 C20 C19 177.71(10) . . . . ?
C12 C13 C14 C15 0.16(19) . . . . ?
C13 C14 C15 C16 -177.13(11) . . . . ?
C13 C14 C15 C20 2.81(17) . . . . ?
C14 C15 C16 C17 179.70(11) . . . . ?
C14 C15 C20 O3 -2.14(17) . . . . ?
C14 C15 C20 C19 178.54(11) . . . . ?
C15 C16 C17 C18 1.35(18) . . . . ?
C16 C15 C20 O3 177.80(10) . . . . ?
C16 C15 C20 C19 -1.52(17) . . . . ?
C16 C17 C18 C19 -0.75(17) . . . . ?
C16 C17 C18 C21 179.79(11) . . . . ?
C17 C18 C19 C20 -0.95(17) . . . . ?
C17 C18 C21 N6 -74.04(14) . . . . ?
C18 C19 C20 O3 -177.24(10) . . . . ?
C18 C19 C20 C15 2.11(17) . . . . ?
C19 C18 C21 N6 106.50(12) . . . . ?
C20 O3 C12 O4 -175.12(11) . . . . ?
C20 O3 C12 C13 4.54(16) . . . . ?
C20 C15 C16 C17 -0.24(17) . . . . ?
C21 N6 N7 N8 177.01(10) . . . . ?
C21 C18 C19 C20 178.52(11) . . . . ?
C22 N5 N6 N7 0.51(14) . . . . ?
C22 N5 N6 C21 -177.21(11) . . . . ?
O5 C23 C24 C25 -0.68(17) . . . . ?
O6 C23 C24 C25 179.44(12) . . . . ?
N9 N10 N11 N12 0.09(13) . . . . ?
N9 N10 C32 C29 -49.28(15) . . . . ?
N10 N9 C33 N12 1.23(13) . . . . ?
N10 N11 N12 Fe1 -169.21(7) . . . . ?
N10 N11 N12 C33 0.68(12) . . . . ?
N11 N10 C32 C29 136.24(11) . . . . ?
N11 N12 C33 N9 -1.26(14) . . . . ?
C23 O5 C31 C26 -0.60(16) . . . . ?
C23 O5 C31 C30 179.36(10) . . . . ?
C23 C24 C25 C26 0.16(17) . . . . ?
C24 C25 C26 C27 -179.47(11) . . . . ?
C24 C25 C26 C31 0.17(17) . . . . ?
C25 C26 C27 C28 179.92(11) . . . . ?
C25 C26 C31 O5 0.04(16) . . . . ?
C25 C26 C31 C30 -179.92(11) . . . . ?
C26 C27 C28 C29 0.14(18) . . . . ?
C27 C26 C31 O5 179.70(10) . . . . ?
C27 C26 C31 C30 -0.26(17) . . . . ?
C27 C28 C29 C30 -0.61(17) . . . . ?
C27 C28 C29 C32 178.55(11) . . . . ?
C28 C29 C30 C31 0.63(17) . . . . ?
C28 C29 C32 N10 117.80(12) . . . . ?
C29 C30 C31 O5 179.84(10) . . . . ?
C29 C30 C31 C26 -0.20(17) . . . . ?
C30 C29 C32 N10 -63.04(14) . . . . ?
C31 O5 C23 O6 -179.22(10) . . . . ?
C31 O5 C23 C24 0.89(16) . . . . ?
C31 C26 C27 C28 0.29(17) . . . . ?
C32 N10 N11 N12 175.00(10) . . . . ?
C32 C29 C30 C31 -178.52(11) . . . . ?
C33 N9 N10 N11 -0.81(13) . . . . ?
C33 N9 N10 C32 -175.63(11) . . . . ?

loop_
_exptl_oxdiff_crystal_face_indexfrac_h
_exptl_oxdiff_crystal_face_indexfrac_k
_exptl_oxdiff_crystal_face_indexfrac_l
_exptl_oxdiff_crystal_face_x
_exptl_oxdiff_crystal_face_y
_exptl_oxdiff_crystal_face_z
-14.3027 -0.9202 -1.7631 -0.2188 -0.9107 0.3503
-1.6667 14.9798 -5.5069 -0.0178 -0.0516 0.9985
12.6307 13.3768 -2.8579 0.1996 0.8496 0.4882
14.6491 2.4514 1.2755 0.2248 0.9382 -0.2630
13.7825 -0.7734 2.2823 0.2099 0.8716 -0.4430
0.2356 -15.6339 5.5280 -0.0044 -0.0415 -0.9991
-12.6890 -13.3026 2.8234 -0.2005 -0.8531 -0.4818
-2.1458 -0.5374 -20.5925 -0.8981 0.2117 0.3854
2.1464 -1.0233 20.2525 0.8598 -0.2021 -0.4690
